data_4300706
_publ_section_title
;
A Co3(RL)2(hfac)2 Ladder Complex of
5-(4-[N-Tert-butyl-N-aminoxyl]phenyl)pyrimidine
;
_journal_name_full 'Inorganic Chemistry'
_journal_paper_doi 10.1021/ic051884w
_journal_year 2006
_chemical_formula_moiety 'C58 H38 Co3 F36 N6 O14 '
_chemical_formula_sum 'C58 H38 Co3 F36 N6 O14'
_chemical_formula_weight 1903.697
_space_group_IT_number 2
_symmetry_cell_setting triclinic
_symmetry_space_group_name_Hall '-P 1'
_symmetry_space_group_name_H-M 'P -1'
_cell_angle_alpha 93.4481(6)
_cell_angle_beta 94.2305(6)
_cell_angle_gamma 102.2943(7)
_cell_formula_units_Z 1
_cell_length_a 10.2959(2)
_cell_length_b 10.4928(2)
_cell_length_c 18.2320(3)
_cell_measurement_temperature 298
_cell_volume 1913.42(6)
_diffrn_ambient_temperature 298(2)
_exptl_crystal_density_diffrn 1.652
_refine_diff_density_rms 0.092
_cod_depositor_comments
;
The following automatic conversions were performed:
'_symmetry_cell_setting' value 'Triclinic' changed to 'triclinic'
according to '/home/saulius/struct/CIF-dictionaries/cif_core.dic'
dictionary named 'cif_core.dic' version 2.4.1 from 2010-06-29.

Automatic conversion script
Id: cif_fix_enum 1527 2010-12-29 10:47:43Z saulius 
;
_cod_original_formula_sum 'C58 H38 Co3 F36 N6 O14 '
_cod_database_code 4300706

loop_
_symmetry_equiv_pos_as_xyz
+X,+Y,+Z
-X,-Y,-Z

loop_
_atom_site_label
_atom_site_type_symbol
_atom_site_fract_x
_atom_site_fract_y
_atom_site_fract_z
_atom_site_U_iso_or_equiv
_atom_site_adp_type
_atom_site_occupancy
_atom_site_symmetry_multiplicity
_atom_site_calc_flag
_atom_site_refinement_flags
_atom_site_disorder_assembly
_atom_site_disorder_group
Co2 Co 0.5000 1.0000 0.0000 0.0426(3) Uani 1 2 d S . .
Co1 Co 0.75305(7) 0.32018(6) 0.27653(4) 0.0493(3) Uani 1 1 d . . .
O4 O 0.6490(4) 0.3994(3) 0.1993(2) 0.0567(9) Uani 1 1 d . . .
O1 O 0.9358(4) 0.4034(3) 0.2474(2) 0.0533(9) Uani 1 1 d . . .
N3 N 0.7501(4) 1.1543(4) 0.1999(2) 0.0488(10) Uani 1 1 d . . .
O6 O 0.3889(4) 0.8197(3) 0.0191(2) 0.0529(9) Uani 1 1 d . . .
N2 N 0.6294(4) 1.0146(4) 0.1001(2) 0.0473(10) Uani 1 1 d . . .
O7 O 0.3696(4) 1.0843(4) 0.0544(2) 0.0554(9) Uani 1 1 d . . .
O2 O 0.8374(4) 0.2337(4) 0.3588(2) 0.0642(11) Uani 1 1 d . . .
O5 O 0.7408(4) 0.4722(4) 0.3511(2) 0.0623(10) Uani 1 1 d . . .
C14 C 0.8168(5) 1.0621(5) 0.2157(3) 0.0475(12) Uani 1 1 d . . .
C6 C 0.9078(5) 0.6223(5) 0.1791(3) 0.0479(11) Uani 1 1 d . . .
C11 C 0.7895(5) 0.9386(4) 0.1781(3) 0.0436(11) Uani 1 1 d . . .
C13 C 0.6585(5) 1.1263(5) 0.1424(3) 0.0507(12) Uani 1 1 d . . .
C12 C 0.6922(5) 0.9204(4) 0.1194(3) 0.0450(11) Uani 1 1 d . . .
N1 N 1.0033(4) 0.5154(4) 0.2764(3) 0.0510(10) Uani 1 1 d . . .
O3 O 0.5697(5) 0.2164(4) 0.3040(3) 0.0720(12) Uani 1 1 d . . .
C5 C 0.9601(5) 0.6268(4) 0.2521(3) 0.0449(11) Uani 1 1 d . . .
C8 C 0.8551(5) 0.8338(4) 0.2021(3) 0.0437(11) Uani 1 1 d . . .
C9 C 0.9093(6) 0.8365(5) 0.2743(3) 0.0562(14) Uani 1 1 d . . .
C18 C 0.2721(6) 0.8007(5) 0.0363(3) 0.0581(14) Uani 1 1 d . . .
C26 C 0.5891(5) 0.4897(5) 0.2125(3) 0.0570(14) Uani 1 1 d . . .
C10 C 0.9624(6) 0.7354(5) 0.2992(3) 0.0575(14) Uani 1 1 d . . .
C7 C 0.8576(5) 0.7247(5) 0.1543(3) 0.0481(11) Uani 1 1 d . . .
C16 C 0.2569(6) 1.0252(6) 0.0685(4) 0.0650(15) Uani 1 1 d . . .
F16 F 0.7640(7) 0.6782(8) 0.4480(4) 0.175(4) Uani 1 1 d . . .
C28 C 0.6658(6) 0.5500(6) 0.3412(3) 0.0592(14) Uani 1 1 d . . .
F15 F 0.3997(9) 0.4432(9) 0.1343(6) 0.297(8) Uani 1 1 d . . .
F1 F 0.0521(8) 1.0616(7) 0.1058(7) 0.252(6) Uani 1 1 d . . .
C27 C 0.5908(6) 0.5645(6) 0.2774(4) 0.0660(16) Uani 1 1 d . . .
C21 C 0.7809(8) 0.1564(6) 0.4011(4) 0.0710(18) Uani 1 1 d . . .
F5 F 0.2633(7) 0.5771(5) 0.0032(4) 0.145(3) Uani 1 1 d . . .
C15 C 0.1695(10) 1.1174(8) 0.0954(7) 0.106(3) Uani 1 1 d . . .
C2 C 1.0784(9) 0.5167(8) 0.4081(4) 0.091(2) Uani 1 1 d . . .
C25 C 0.5018(8) 0.5157(7) 0.1466(4) 0.0757(19) Uani 1 1 d . . .
C19 C 0.1957(8) 0.6577(7) 0.0261(5) 0.081(2) Uani 1 1 d . . .
C4 C 1.1240(6) 0.5173(6) 0.3296(4) 0.0689(17) Uani 1 1 d . . .
C20 C 0.8848(14) 0.1138(8) 0.4550(4) 0.120(4) Uani 1 1 d . . .
C29 C 0.6559(9) 0.6360(8) 0.4101(5) 0.086(2) Uani 1 1 d . . .
F7 F 0.9428(15) 0.1934(8) 0.4964(6) 0.290(9) Uani 1 1 d . . .
F4 F 0.0854(8) 0.6440(5) -0.0078(7) 0.262(7) Uani 1 1 d . . .
F17 F 0.5743(13) 0.5825(10) 0.4499(6) 0.276(7) Uani 1 1 d . . .
C17 C 0.2021(7) 0.8920(7) 0.0603(4) 0.079(2) Uani 1 1 d . . .
C1 C 1.1739(9) 0.3945(8) 0.3087(6) 0.111(3) Uani 1 1 d . . .
F2 F 0.1636(8) 1.2087(8) 0.0505(5) 0.173(3) Uani 1 1 d . . .
F8 F 0.9364(13) 0.0396(12) 0.4300(4) 0.270(8) Uani 1 1 d . . .
C3 C 1.2294(7) 0.6378(8) 0.3197(6) 0.100(3) Uani 1 1 d . . .
F6 F 0.1663(8) 0.6124(5) 0.0901(4) 0.160(3) Uani 1 1 d . . .
C23 C 0.5512(8) 0.1391(9) 0.3529(5) 0.097(3) Uani 1 1 d . . .
C22 C 0.6474(10) 0.1066(10) 0.4018(6) 0.119(4) Uani 1 1 d . . .
F14 F 0.5605(9) 0.5286(13) 0.0900(4) 0.227(6) Uani 1 1 d . . .
F18 F 0.6142(11) 0.7397(9) 0.3968(4) 0.208(5) Uani 1 1 d . . .
F3 F 0.2249(9) 1.1841(8) 0.1550(5) 0.184(4) Uani 1 1 d . . .
F9 F 0.8257(12) 0.045(2) 0.5032(10) 0.349(11) Uani 1 1 d . . .
F11 F 0.3443(18) 0.044(3) 0.3008(13) 0.48(2) Uani 1 1 d . . .
C24 C 0.4069(15) 0.060(3) 0.3512(18) 0.282(18) Uani 1 1 d . . .
F12 F 0.3815(9) -0.0219(12) 0.3925(9) 0.275(7) Uani 1 1 d . . .
F13 F 0.4795(9) 0.6343(7) 0.1509(4) 0.183(4) Uani 1 1 d . . .
F10 F 0.3442(18) 0.1484(19) 0.374(2) 0.50(2) Uani 1 1 d . . .
H14 H 0.8850 1.0813 0.2537 0.057 Uiso 1 1 calc R . .
H6 H 0.9068 0.5497 0.1470 0.057 Uiso 1 1 calc R . .
H13 H 0.6112 1.1898 0.1310 0.061 Uiso 1 1 calc R . .
H12 H 0.6696 0.8396 0.0923 0.054 Uiso 1 1 calc R . .
H9 H 0.9098 0.9085 0.3067 0.067 Uiso 1 1 calc R . .
H10 H 0.9997 0.7403 0.3476 0.069 Uiso 1 1 calc R . .
H7 H 0.8249 0.7217 0.1052 0.058 Uiso 1 1 calc R . .
H27 H 0.5394 0.6274 0.2784 0.079 Uiso 1 1 calc R . .
H2A H 1.0453 0.5940 0.4189 0.137 Uiso 1 1 calc R . .
H2B H 1.1526 0.5152 0.4429 0.137 Uiso 1 1 calc R . .
H2C H 1.0089 0.4407 0.4113 0.137 Uiso 1 1 calc R . .
H17 H 0.1145 0.8626 0.0713 0.095 Uiso 1 1 calc R . .
H1A H 1.1078 0.3185 0.3171 0.166 Uiso 1 1 calc R . .
H1B H 1.2552 0.3952 0.3382 0.166 Uiso 1 1 calc R . .
H1C H 1.1902 0.3923 0.2575 0.166 Uiso 1 1 calc R . .
H3A H 1.1971 0.7146 0.3330 0.150 Uiso 1 1 calc R . .
H3B H 1.2494 0.6380 0.2691 0.150 Uiso 1 1 calc R . .
H3C H 1.3088 0.6374 0.3507 0.150 Uiso 1 1 calc R . .
H22 H 0.6191 0.0480 0.4366 0.143 Uiso 1 1 calc R . .

loop_
_atom_site_aniso_label
_atom_site_aniso_U_11
_atom_site_aniso_U_22
_atom_site_aniso_U_33
_atom_site_aniso_U_23
_atom_site_aniso_U_13
_atom_site_aniso_U_12
Co2 0.0402(5) 0.0361(5) 0.0484(5) 0.0008(4) -0.0070(4) 0.0057(4)
Co1 0.0590(5) 0.0336(4) 0.0538(4) 0.0026(3) -0.0134(3) 0.0134(3)
O4 0.065(2) 0.0432(19) 0.063(2) 0.0052(17) -0.0114(18) 0.0199(17)
O1 0.062(2) 0.0343(17) 0.064(2) -0.0036(16) -0.0046(18) 0.0170(16)
N3 0.057(3) 0.034(2) 0.052(2) 0.0014(17) -0.0148(19) 0.0106(18)
O6 0.050(2) 0.0431(19) 0.061(2) 0.0062(16) -0.0021(17) 0.0036(15)
N2 0.053(2) 0.034(2) 0.051(2) 0.0000(17) -0.0111(19) 0.0090(17)
O7 0.050(2) 0.048(2) 0.065(2) -0.0051(17) 0.0002(17) 0.0075(17)
O2 0.081(3) 0.050(2) 0.059(2) 0.0073(19) -0.020(2) 0.017(2)
O5 0.068(3) 0.054(2) 0.065(2) -0.0022(18) -0.0066(19) 0.0192(19)
C14 0.052(3) 0.036(2) 0.052(3) 0.002(2) -0.014(2) 0.009(2)
C6 0.057(3) 0.036(2) 0.052(3) -0.002(2) 0.005(2) 0.013(2)
C11 0.049(3) 0.032(2) 0.047(3) 0.0021(19) -0.002(2) 0.0069(19)
C13 0.060(3) 0.037(2) 0.054(3) 0.002(2) -0.010(2) 0.014(2)
C12 0.053(3) 0.031(2) 0.049(3) 0.0009(19) -0.005(2) 0.007(2)
N1 0.051(2) 0.036(2) 0.066(3) -0.0012(19) -0.008(2) 0.0156(18)
O3 0.071(3) 0.061(2) 0.082(3) 0.019(2) -0.005(2) 0.009(2)
C5 0.045(3) 0.034(2) 0.056(3) 0.003(2) 0.000(2) 0.011(2)
C8 0.047(3) 0.032(2) 0.051(3) 0.002(2) -0.002(2) 0.0080(19)
C9 0.077(4) 0.039(3) 0.053(3) -0.005(2) -0.013(3) 0.022(3)
C18 0.054(3) 0.048(3) 0.065(3) 0.003(3) 0.001(3) -0.001(2)
C26 0.047(3) 0.047(3) 0.078(4) 0.013(3) -0.005(3) 0.013(2)
C10 0.076(4) 0.042(3) 0.053(3) -0.008(2) -0.020(3) 0.021(3)
C7 0.059(3) 0.040(2) 0.045(3) 0.001(2) 0.000(2) 0.012(2)
C16 0.057(4) 0.058(3) 0.078(4) -0.006(3) 0.014(3) 0.008(3)
F16 0.153(6) 0.221(8) 0.147(5) -0.118(6) -0.050(5) 0.091(6)
C28 0.051(3) 0.051(3) 0.076(4) -0.002(3) 0.006(3) 0.013(3)
F15 0.187(7) 0.242(9) 0.365(13) 0.214(9) -0.219(9) -0.138(7)
F1 0.144(6) 0.109(5) 0.520(17) -0.026(7) 0.208(9) 0.016(4)
C27 0.060(3) 0.056(3) 0.088(4) 0.002(3) 0.001(3) 0.028(3)
C21 0.099(5) 0.056(3) 0.059(4) 0.008(3) -0.013(3) 0.025(3)
F5 0.142(5) 0.055(3) 0.224(7) -0.025(3) 0.069(5) -0.016(3)
C15 0.098(6) 0.063(5) 0.155(9) -0.017(5) 0.051(6) 0.005(4)
C2 0.107(6) 0.080(5) 0.080(5) 0.004(4) -0.038(4) 0.022(4)
C25 0.080(5) 0.067(4) 0.083(5) 0.020(3) -0.015(4) 0.028(4)
C19 0.070(4) 0.057(4) 0.105(6) -0.001(4) 0.015(4) -0.013(3)
C4 0.057(3) 0.055(3) 0.095(5) 0.002(3) -0.022(3) 0.024(3)
C20 0.266(13) 0.061(4) 0.044(4) 0.003(3) -0.046(6) 0.078(6)
C29 0.090(5) 0.082(5) 0.088(5) -0.016(4) 0.011(4) 0.025(4)
F7 0.488(19) 0.143(6) 0.222(9) -0.082(7) -0.271(12) 0.159(9)
F4 0.188(7) 0.061(3) 0.475(16) 0.022(6) -0.215(10) -0.030(4)
F17 0.374(15) 0.197(9) 0.214(9) -0.087(7) 0.215(11) -0.069(9)
C17 0.058(4) 0.064(4) 0.110(6) -0.004(4) 0.024(4) -0.001(3)
C1 0.093(6) 0.083(5) 0.162(9) -0.017(5) -0.042(6) 0.057(5)
F2 0.147(6) 0.148(6) 0.266(10) 0.051(6) 0.072(6) 0.098(5)
F8 0.425(17) 0.326(12) 0.124(6) -0.090(7) -0.143(8) 0.317(14)
C3 0.049(4) 0.081(5) 0.161(8) 0.009(5) -0.026(4) 0.008(3)
F6 0.193(7) 0.081(3) 0.207(7) 0.038(4) 0.092(6) -0.003(4)
C23 0.081(5) 0.092(5) 0.118(7) 0.045(5) 0.011(5) 0.009(4)
C22 0.106(7) 0.129(8) 0.129(8) 0.088(7) 0.008(6) 0.020(6)
F14 0.197(8) 0.469(17) 0.080(4) 0.065(6) 0.002(4) 0.207(10)
F18 0.304(11) 0.178(7) 0.172(7) -0.084(6) -0.047(7) 0.171(8)
F3 0.229(9) 0.167(7) 0.171(7) -0.061(6) 0.056(6) 0.084(6)
F9 0.198(10) 0.58(3) 0.341(16) 0.37(2) 0.054(10) 0.145(14)
F11 0.179(13) 0.64(4) 0.50(3) 0.41(3) -0.173(17) -0.219(19)
C24 0.084(9) 0.44(4) 0.37(3) 0.32(3) 0.048(15) 0.065(16)
F12 0.146(7) 0.258(12) 0.418(17) 0.224(13) 0.043(9) -0.019(7)
F13 0.239(9) 0.141(5) 0.182(7) 0.031(5) -0.080(6) 0.102(6)
F10 0.147(11) 0.268(18) 1.12(7) 0.13(3) 0.28(2) 0.039(12)

loop_
_geom_bond_atom_site_label_1
_geom_bond_atom_site_label_2
_geom_bond_distance
_geom_bond_site_symmetry_2
_geom_bond_publ_flag
Co2 O7 2.041(4) . ?
Co2 O7 2.041(4) 2_675 ?
Co2 O6 2.056(3) . ?
Co2 O6 2.056(3) 2_675 ?
Co2 N2 2.157(4) . ?
Co2 N2 2.157(4) 2_675 ?
Co1 O1 2.022(4) . ?
Co1 O4 2.029(4) . ?
Co1 O2 2.033(4) . ?
Co1 O5 2.063(4) . ?
Co1 O3 2.081(5) . ?
Co1 N3 2.159(4) 1_545 ?
O4 C26 1.257(7) . ?
O1 N1 1.291(5) . ?
N3 C13 1.331(6) . ?
N3 C14 1.333(6) . ?
N3 Co1 2.159(4) 1_565 ?
O6 C18 1.244(7) . ?
N2 C13 1.328(6) . ?
N2 C12 1.342(6) . ?
O7 C16 1.247(7) . ?
O2 C21 1.238(8) . ?
O5 C28 1.249(7) . ?
C14 C11 1.392(7) . ?
C6 C7 1.373(7) . ?
C6 C5 1.393(7) . ?
C11 C12 1.386(7) . ?
C11 C8 1.479(7) . ?
N1 C5 1.420(6) . ?
N1 C4 1.515(7) . ?
O3 C23 1.239(9) . ?
C5 C10 1.379(7) . ?
C8 C9 1.387(7) . ?
C8 C7 1.402(7) . ?
C9 C10 1.378(7) . ?
C18 C17 1.384(9) . ?
C18 C19 1.532(8) . ?
C26 C27 1.377(9) . ?
C26 C25 1.520(8) . ?
C16 C17 1.387(9) . ?
C16 C15 1.537(10) . ?
F16 C29 1.246(10) . ?
C28 C27 1.382(9) . ?
C28 C29 1.524(9) . ?
F15 C25 1.157(9) . ?
F1 C15 1.260(10) . ?
C21 C22 1.364(12) . ?
C21 C20 1.553(10) . ?
F5 C19 1.275(9) . ?
C15 F3 1.282(12) . ?
C15 F2 1.305(12) . ?
C2 C4 1.537(11) . ?
C25 F14 1.233(10) . ?
C25 F13 1.311(9) . ?
C19 F4 1.228(10) . ?
C19 F6 1.318(10) . ?
C4 C3 1.511(10) . ?
C4 C1 1.524(9) . ?
C20 F8 1.125(11) . ?
C20 F7 1.127(10) . ?
C20 F9 1.276(14) . ?
C29 F17 1.219(11) . ?
C29 F18 1.281(11) . ?
F7 F9 1.771(18) . ?
C23 C22 1.393(12) . ?
C23 C24 1.53(2) . ?
F11 C24 1.07(3) . ?
F11 F10 1.67(4) . ?
C24 F12 1.180(16) . ?
C24 F10 1.30(3) . ?
